data_2217590
loop_
_publ_author_name
'Jasinski, Jerry P.'
'Butcher, Ray J.'
'Narayana, B.'
'Sunil, K.'
'Yathirajan, H. S.'

_publ_section_title
;Bis{4-[(<i>Z</i>)-<i>N</i>'-(4-hydroxybenzylidene)hydrazino]-8-(trifluoromethyl)quinolinium}
 sulfate dihydrate
;
_journal_coeditor_code NC2084
_journal_issue 2
_journal_name_full 'Acta Crystallographica Section E'
_journal_page_first o481
_journal_page_last o482
_journal_paper_doi 10.1107/S1600536808000561
_journal_volume 64
_journal_year 2008
_chemical_formula_iupac '2C17 H13 F3 N3 O +, S1 O4 2-, 2H2 O'
_chemical_formula_moiety '2(C17 H13 F3 N3 O +), O4 S 2-, 2(H2 O)'
_chemical_formula_sum 'C34 H30 F6 N6 O8 S'
_chemical_formula_weight 796.70
_chemical_name_systematic
;
Bis{4-[(<i>Z</i>)-N'-(4-hydroxybenzylidene)hydrazino]-8-\
(trifluoromethyl)quinolinium} sulfate dihydrate
;
_space_group_IT_number 14
_symmetry_cell_setting monoclinic
_symmetry_space_group_name_Hall '-P 2yab'
_symmetry_space_group_name_H-M 'P 1 21/a 1'
_atom_sites_solution_hydrogens geom
_atom_sites_solution_primary direct
_atom_sites_solution_secondary difmap
_cell_angle_alpha 90.00
_cell_angle_beta 96.8568(4)
_cell_angle_gamma 90.00
_cell_formula_units_Z 8
_cell_length_a 13.43490(10)
_cell_length_b 23.86010(10)
_cell_length_c 21.71740(10)
_cell_measurement_reflns_used 28034
_cell_measurement_temperature 200(2)
_cell_measurement_theta_max 73.8334
_cell_measurement_theta_min 4.0965
_cell_volume 6911.90(7)
_computing_cell_refinement '<i>CrysAlisPro</i> (Oxford Diffraction, 2007)'
_computing_data_collection '<i>CrysAlisPro</i> (Oxford Diffraction, 2007)'
_computing_data_reduction '<i>CrysAlisPro</i> (Oxford Diffraction, 2007)'
_computing_molecular_graphics '<i>SHELXTL</i> (Sheldrick, 2008)'
_computing_publication_material '<i>SHELXTL</i> (Sheldrick, 2008)'
_computing_structure_refinement '<i>SHELXL97</i> (Sheldrick, 2008)'
_computing_structure_solution '<i>SHELXS97</i> (Sheldrick, 2008)'
_diffrn_ambient_temperature 200(2)
_diffrn_detector_area_resol_mean 10.5081
_diffrn_measured_fraction_theta_full 0.993
_diffrn_measured_fraction_theta_max 0.978
_diffrn_measurement_device_type 'Oxford Diffraction Gemini R CCD'
_diffrn_measurement_method '\f and \w'
_diffrn_radiation_monochromator graphite
_diffrn_radiation_source 'fine-focus sealed tube'
_diffrn_radiation_type CuK\a
_diffrn_radiation_wavelength 1.54184
_diffrn_reflns_av_R_equivalents 0.0259
_diffrn_reflns_av_sigmaI/netI 0.0214
_diffrn_reflns_limit_h_max 15
_diffrn_reflns_limit_h_min -16
_diffrn_reflns_limit_k_max 29
_diffrn_reflns_limit_k_min -29
_diffrn_reflns_limit_l_max 27
_diffrn_reflns_limit_l_min -27
_diffrn_reflns_number 45529
_diffrn_reflns_theta_full 69.00
_diffrn_reflns_theta_max 74.05
_diffrn_reflns_theta_min 4.10
_diffrn_standards_decay_% <2%
_diffrn_standards_number 0
_exptl_absorpt_coefficient_mu 1.679
_exptl_absorpt_correction_T_max 0.727
_exptl_absorpt_correction_T_min 0.441
_exptl_absorpt_correction_type multi-scan
_exptl_absorpt_process_details
;
(CrysAlis RED; Oxford Diffraction, 2007)
;
_exptl_crystal_colour yellow
_exptl_crystal_density_diffrn 1.531
_exptl_crystal_density_method 'not measured'
_exptl_crystal_description 'thick plate'
_exptl_crystal_F_000 3280
_exptl_crystal_size_max 0.55
_exptl_crystal_size_mid 0.37
_exptl_crystal_size_min 0.19
_refine_diff_density_max 0.741
_refine_diff_density_min -0.411
_refine_ls_extinction_method none
_refine_ls_goodness_of_fit_ref 1.053
_refine_ls_hydrogen_treatment mixed
_refine_ls_matrix_type full
_refine_ls_number_parameters 1020
_refine_ls_number_reflns 13742
_refine_ls_number_restraints 12
_refine_ls_restrained_S_all 1.053
_refine_ls_R_factor_all 0.0494
_refine_ls_R_factor_gt 0.0428
_refine_ls_shift/su_max 0.001
_refine_ls_shift/su_mean 0.000
_refine_ls_structure_factor_coef Fsqd
_refine_ls_weighting_details 'calc w=1/[\s^2^(Fo^2^)+(0.0961P)^2^] where P=(Fo^2^+2Fc^2^)/3'
_refine_ls_weighting_scheme calc
_refine_ls_wR_factor_gt 0.1217
_refine_ls_wR_factor_ref 0.1272
_reflns_number_gt 11290
_reflns_number_total 13742
_reflns_threshold_expression I>2\s(I)
_cod_data_source_file nc2084.cif
_cod_data_source_block I
_cod_original_cell_volume 6911.89(7)
_cod_original_sg_symbol_H-M 'P 21/a '
_cod_database_code 2217590
_cod_database_fobs_code 2217590

loop_
_symmetry_equiv_pos_as_xyz
'x, y, z'
'-x+1/2, y+1/2, -z'
'-x, -y, -z'
'x-1/2, -y-1/2, z'

loop_
_atom_site_type_symbol
_atom_site_label
_atom_site_fract_x
_atom_site_fract_y
_atom_site_fract_z
_atom_site_U_iso_or_equiv
_atom_site_adp_type
_atom_site_calc_flag
_atom_site_refinement_flags
_atom_site_occupancy
S S1 0.66689(3) 0.187616(15) 0.499522(16) 0.02836(10) Uani d . 1
S S2 0.75736(3) 0.264569(16) 0.980196(16) 0.03112(10) Uani d . 1
F F1A 0.38287(9) 0.60885(6) 0.16001(6) 0.0492(3) Uani d . 1
F F2A 0.23142(8) 0.62688(5) 0.17582(6) 0.0456(3) Uani d . 1
F F3A 0.30734(11) 0.55656(5) 0.22072(6) 0.0549(3) Uani d . 1
F F1B 0.77439(9) 0.30958(6) 0.39611(5) 0.0505(3) Uani d . 1
F F2B 0.61525(9) 0.32051(5) 0.38017(5) 0.0454(3) Uani d . 1
F F3B 0.71268(11) 0.39064(5) 0.37049(6) 0.0528(3) Uani d . 1
F F1C 0.52317(9) 0.42538(5) 0.29453(6) 0.0497(3) Uani d . 1
F F2C 0.36467(9) 0.43361(5) 0.27143(7) 0.0504(3) Uani d . 1
F F3C 0.46481(11) 0.48564(5) 0.22683(7) 0.0548(3) Uani d . 1
F F1D 0.72434(11) 0.57600(6) 0.15532(6) 0.0581(3) Uani d . 1
F F2D 0.56809(9) 0.55653(5) 0.14721(5) 0.0463(3) Uani d . 1
F F3D 0.67439(11) 0.49953(5) 0.19391(6) 0.0552(3) Uani d . 1
O O1A 0.48294(10) 1.15354(5) 0.36284(6) 0.0369(3) Uani d . 1
H H1A 0.5222 1.1637 0.3938 0.044 Uiso calc R 1
O O1B 0.82685(15) -0.10351(6) -0.01295(9) 0.0600(4) Uani d . 1
H H1B 0.8211 -0.1274 0.0149 0.072 Uiso calc R 1
O O1C 0.51549(11) -0.12665(6) 0.14066(7) 0.0439(3) Uani d . 1
H H1C 0.5018 -0.1442 0.1072 0.053 Uiso calc R 1
O O1D 0.72708(11) 1.07763(5) 0.40646(6) 0.0399(3) Uani d . 1
H H1D 0.7263 1.0910 0.4422 0.048 Uiso calc R 1
O O11 0.57717(10) 0.19361(6) 0.53218(6) 0.0402(3) Uani d . 1
O O12 0.63883(10) 0.19895(5) 0.43294(5) 0.0365(3) Uani d . 1
O O13 0.70470(11) 0.12950(5) 0.50799(6) 0.0411(3) Uani d . 1
O O14 0.74565(10) 0.22713(5) 0.52553(6) 0.0391(3) Uani d . 1
O O21 0.70265(11) 0.30509(5) 0.93705(6) 0.0419(3) Uani d . 1
O O22 0.68867(11) 0.24572(6) 1.02472(6) 0.0435(3) Uani d . 1
O O23 0.84557(12) 0.29237(7) 1.01441(6) 0.0494(3) Uani d . 1
O O24 0.78908(12) 0.21622(6) 0.94591(7) 0.0490(3) Uani d . 1
O O1W 0.53785(14) 0.66106(7) 0.06907(7) 0.0520(4) Uani d D 1
H H1W1 0.5842(17) 0.6790(13) 0.0585(16) 0.078 Uiso d D 1
H H1W2 0.4867(15) 0.6696(15) 0.0473(15) 0.078 Uiso d D 1
O O2W 0.39849(12) 0.35357(7) 0.38120(7) 0.0516(4) Uani d D 1
H H2W1 0.353(2) 0.3742(12) 0.3894(15) 0.077 Uiso d D 1
H H2W2 0.410(2) 0.3341(13) 0.4128(12) 0.077 Uiso d D 1
O O3W 0.48321(15) 0.80476(10) 0.04431(11) 0.0758(6) Uani d D 1
H H3W1 0.5343(19) 0.802(2) 0.0270(19) 0.114 Uiso d D 1
H H3W2 0.438(2) 0.7906(19) 0.0191(17) 0.114 Uiso d D 1
O O4W 0.56157(16) 0.71447(10) 0.51613(13) 0.0818(7) Uani d D 1
H H4W1 0.532(3) 0.7452(12) 0.515(2) 0.123 Uiso d D 1
H H4W2 0.6178(18) 0.7226(18) 0.508(2) 0.123 Uiso d D 1
N N1A 0.34199(10) 0.72867(6) 0.18977(6) 0.0309(3) Uani d . 1
H H1AA 0.3257 0.7068 0.1575 0.037 Uiso calc R 1
N N2A 0.40367(10) 0.83468(6) 0.33901(6) 0.0296(3) Uani d . 1
H H2AB 0.4118 0.8217 0.3772 0.036 Uiso calc R 1
N N3A 0.40772(10) 0.89174(6) 0.32737(6) 0.0310(3) Uani d . 1
N N1B 0.68578(10) 0.22189(6) 0.31392(6) 0.0291(3) Uani d . 1
H H1BA 0.6837 0.2300 0.3533 0.035 Uiso calc R 1
N N2B 0.69915(10) 0.17935(6) 0.13111(6) 0.0279(3) Uani d . 1
H H2BB 0.6984 0.2050 0.1019 0.034 Uiso calc R 1
N N3B 0.70759(10) 0.12263(6) 0.11726(6) 0.0301(3) Uani d . 1
N N1C 0.43842(10) 0.31498(6) 0.27005(6) 0.0295(3) Uani d . 1
H H1CA 0.4313 0.3398 0.2992 0.035 Uiso calc R 1
N N2C 0.44382(10) 0.19512(6) 0.13377(6) 0.0300(3) Uani d . 1
H H2CB 0.4341 0.2047 0.0944 0.036 Uiso calc R 1
N N3C 0.45725(10) 0.13929(6) 0.15104(6) 0.0315(3) Uani d . 1
N N1D 0.60597(10) 0.67250(6) 0.19298(6) 0.0308(3) Uani d . 1
H H1DA 0.5954 0.6544 0.1575 0.037 Uiso calc R 1
N N2D 0.65741(10) 0.76047(5) 0.35705(6) 0.0280(3) Uani d . 1
H H2DB 0.6703 0.7429 0.3928 0.034 Uiso calc R 1
N N3D 0.65647(10) 0.81849(5) 0.35395(6) 0.0290(3) Uani d . 1
C C1A 0.35732(12) 0.64644(7) 0.25706(8) 0.0320(3) Uani d . 1
C C2A 0.38460(13) 0.62364(7) 0.31475(8) 0.0350(3) Uani d . 1
H H2AA 0.3841 0.5841 0.3201 0.042 Uiso calc R 1
C C3A 0.41310(13) 0.65853(8) 0.36574(8) 0.0349(3) Uani d . 1
H H3AA 0.4333 0.6425 0.4053 0.042 Uiso calc R 1
C C4A 0.41202(12) 0.71545(7) 0.35901(7) 0.0305(3) Uani d . 1
H H4AA 0.4284 0.7387 0.3943 0.037 Uiso calc R 1
C C5A 0.38664(11) 0.74009(7) 0.29990(7) 0.0266(3) Uani d . 1
C C6A 0.38709(11) 0.80012(7) 0.29088(7) 0.0274(3) Uani d . 1
C C7A 0.36927(12) 0.82069(7) 0.22972(7) 0.0314(3) Uani d . 1
H H7AA 0.3724 0.8598 0.2221 0.038 Uiso calc R 1
C C8A 0.34752(13) 0.78431(8) 0.18157(7) 0.0328(3) Uani d . 1
H H8AA 0.3358 0.7989 0.1406 0.039 Uiso calc R 1
C C9A 0.36138(11) 0.70516(7) 0.24806(7) 0.0286(3) Uani d . 1
C C10A 0.32063(13) 0.60916(8) 0.20370(9) 0.0369(4) Uani d . 1
C C11A 0.41583(13) 0.92246(7) 0.37550(8) 0.0337(3) Uani d . 1
H H11A 0.4166 0.9056 0.4152 0.040 Uiso calc R 1
C C12A 0.42402(12) 0.98322(7) 0.37085(7) 0.0320(3) Uani d . 1
C C13A 0.41453(13) 1.01174(7) 0.31441(7) 0.0335(3) Uani d . 1
H H13A 0.3953 0.9920 0.2769 0.040 Uiso calc R 1
C C14A 0.43297(13) 1.06857(7) 0.31306(7) 0.0346(3) Uani d . 1
H H14A 0.4256 1.0878 0.2745 0.042 Uiso calc R 1
C C15A 0.46239(12) 1.09814(7) 0.36776(7) 0.0301(3) Uani d . 1
C C16A 0.46704(15) 1.07083(8) 0.42426(8) 0.0397(4) Uani d . 1
H H16A 0.4842 1.0908 0.4619 0.048 Uiso calc R 1
C C17A 0.44635(16) 1.01388(8) 0.42514(8) 0.0419(4) Uani d . 1
H H17A 0.4475 0.9953 0.4639 0.050 Uiso calc R 1
C C1B 0.70261(11) 0.32146(7) 0.29216(7) 0.0309(3) Uani d . 1
C C2B 0.71193(12) 0.36314(7) 0.24994(8) 0.0336(3) Uani d . 1
H H2BA 0.7182 0.4009 0.2636 0.040 Uiso calc R 1
C C3B 0.71234(12) 0.35092(7) 0.18666(8) 0.0326(3) Uani d . 1
H H3BA 0.7181 0.3803 0.1578 0.039 Uiso calc R 1
C C4B 0.70436(11) 0.29630(7) 0.16667(7) 0.0287(3) Uani d . 1
H H4BA 0.7045 0.2882 0.1238 0.034 Uiso calc R 1
C C5B 0.69594(10) 0.25208(7) 0.20877(7) 0.0255(3) Uani d . 1
C C6B 0.69224(10) 0.19367(7) 0.18988(7) 0.0260(3) Uani d . 1
C C7B 0.68425(12) 0.15244(7) 0.23553(7) 0.0295(3) Uani d . 1
H H7BA 0.6813 0.1139 0.2245 0.035 Uiso calc R 1
C C8B 0.68081(11) 0.16813(7) 0.29590(7) 0.0298(3) Uani d . 1
H H8BA 0.6747 0.1399 0.3261 0.036 Uiso calc R 1
C C9B 0.69409(10) 0.26466(7) 0.27264(7) 0.0263(3) Uani d . 1
C C10B 0.70130(13) 0.33571(8) 0.35973(8) 0.0370(4) Uani d . 1
C C11B 0.73397(12) 0.11286(7) 0.06376(7) 0.0314(3) Uani d . 1
H H11B 0.7411 0.1431 0.0362 0.038 Uiso calc R 1
C C12B 0.75329(13) 0.05546(7) 0.04440(7) 0.0312(3) Uani d . 1
C C13B 0.72313(12) 0.00811(7) 0.07544(7) 0.0323(3) Uani d . 1
H H13B 0.6866 0.0128 0.1100 0.039 Uiso calc R 1
C C14B 0.74556(13) -0.04518(7) 0.05668(8) 0.0349(3) Uani d . 1
H H14B 0.7228 -0.0770 0.0773 0.042 Uiso calc R 1
C C15B 0.80194(15) -0.05220(8) 0.00714(9) 0.0414(4) Uani d . 1
C C16B 0.83228(18) -0.00535(9) -0.02404(10) 0.0491(5) Uani d . 1
H H16B 0.8705 -0.0100 -0.0578 0.059 Uiso calc R 1
C C17B 0.80718(16) 0.04761(8) -0.00628(8) 0.0416(4) Uani d . 1
H H17B 0.8266 0.0792 -0.0286 0.050 Uiso calc R 1
C C1C 0.45406(12) 0.39089(7) 0.19689(8) 0.0331(3) Uani d . 1
C C2C 0.46737(13) 0.40745(7) 0.13768(9) 0.0378(4) Uani d . 1
H H2CA 0.4726 0.4462 0.1287 0.045 Uiso calc R 1
C C3C 0.47331(14) 0.36817(8) 0.09071(8) 0.0387(4) Uani d . 1
H H3CA 0.4841 0.3803 0.0504 0.046 Uiso calc R 1
C C4C 0.46365(13) 0.31206(7) 0.10262(8) 0.0339(3) Uani d . 1
H H4CA 0.4663 0.2856 0.0701 0.041 Uiso calc R 1
C C5C 0.44977(11) 0.29300(7) 0.16300(7) 0.0277(3) Uani d . 1
C C6C 0.44602(11) 0.23400(7) 0.17822(7) 0.0272(3) Uani d . 1
C C7C 0.44761(11) 0.21926(7) 0.24094(7) 0.0280(3) Uani d . 1
H H7CA 0.4531 0.1810 0.2532 0.034 Uiso calc R 1
C C8C 0.44122(11) 0.26022(7) 0.28428(7) 0.0284(3) Uani d . 1
H H8CA 0.4387 0.2495 0.3262 0.034 Uiso calc R 1
C C9C 0.44641(11) 0.33293(7) 0.21064(7) 0.0282(3) Uani d . 1
C C10C 0.45138(14) 0.43391(7) 0.24691(10) 0.0388(4) Uani d . 1
C C11C 0.44711(13) 0.10421(7) 0.10625(8) 0.0338(3) Uani d . 1
H H11C 0.4270 0.1174 0.0654 0.041 Uiso calc R 1
C C12C 0.46553(12) 0.04426(7) 0.11611(8) 0.0329(3) Uani d . 1
C C13C 0.50844(14) 0.02223(8) 0.17285(8) 0.0368(3) Uani d . 1
H H13C 0.5268 0.0467 0.2068 0.044 Uiso calc R 1
C C14C 0.52437(15) -0.03457(8) 0.18002(8) 0.0398(4) Uani d . 1
H H14C 0.5533 -0.0489 0.2189 0.048 Uiso calc R 1
C C15C 0.49837(13) -0.07113(7) 0.13077(8) 0.0349(3) Uani d . 1
C C16C 0.45736(15) -0.04976(8) 0.07377(9) 0.0435(4) Uani d . 1
H H16C 0.4403 -0.0742 0.0396 0.052 Uiso calc R 1
C C17C 0.44146(15) 0.00738(8) 0.06702(9) 0.0430(4) Uani d . 1
H H17C 0.4135 0.0217 0.0279 0.052 Uiso calc R 1
C C1D 0.64734(12) 0.58375(7) 0.24630(8) 0.0314(3) Uani d . 1
C C2D 0.66576(13) 0.55508(7) 0.30099(9) 0.0357(3) Uani d . 1
H H2DA 0.6749 0.5156 0.3003 0.043 Uiso calc R 1
C C3D 0.67130(13) 0.58297(7) 0.35787(8) 0.0350(3) Uani d . 1
H H3DA 0.6815 0.5623 0.3955 0.042 Uiso calc R 1
C C4D 0.66203(12) 0.64020(7) 0.35952(7) 0.0297(3) Uani d . 1
H H4DA 0.6683 0.6590 0.3983 0.036 Uiso calc R 1
C C5D 0.64323(11) 0.67139(6) 0.30411(7) 0.0264(3) Uani d . 1
C C6D 0.63804(11) 0.73205(6) 0.30392(7) 0.0261(3) Uani d . 1
C C7D 0.61317(11) 0.75954(7) 0.24666(7) 0.0290(3) Uani d . 1
H H7DA 0.6078 0.7992 0.2451 0.035 Uiso calc R 1
C C8D 0.59695(12) 0.72870(7) 0.19352(7) 0.0310(3) Uani d . 1
H H8DA 0.5786 0.7476 0.1554 0.037 Uiso calc R 1
C C9D 0.63124(11) 0.64288(6) 0.24669(7) 0.0273(3) Uani d . 1
C C10D 0.65298(14) 0.55395(8) 0.18568(9) 0.0384(4) Uani d . 1
C C11D 0.67856(12) 0.84395(7) 0.40515(7) 0.0306(3) Uani d . 1
H H11D 0.6895 0.8233 0.4428 0.037 Uiso calc R 1
C C12D 0.68713(12) 0.90504(7) 0.40613(7) 0.0293(3) Uani d . 1
C C13D 0.67608(13) 0.93616(7) 0.35097(7) 0.0325(3) Uani d . 1
H H13D 0.6591 0.9176 0.3125 0.039 Uiso calc R 1
C C14D 0.68964(14) 0.99353(7) 0.35203(8) 0.0354(3) Uani d . 1
H H14D 0.6826 1.0141 0.3143 0.042 Uiso calc R 1
C C15D 0.71355(13) 1.02134(7) 0.40816(8) 0.0320(3) Uani d . 1
C C16D 0.72377(15) 0.99121(7) 0.46336(8) 0.0380(4) Uani d . 1
H H16D 0.7396 1.0101 0.5018 0.046 Uiso calc R 1
C C17D 0.71078(15) 0.93350(7) 0.46207(8) 0.0360(3) Uani d . 1
H H17D 0.7181 0.9131 0.4999 0.043 Uiso calc R 1

loop_
_atom_site_aniso_label
_atom_site_aniso_U_11
_atom_site_aniso_U_22
_atom_site_aniso_U_33
_atom_site_aniso_U_12
_atom_site_aniso_U_13
_atom_site_aniso_U_23
S1 0.0433(2) 0.02225(17) 0.01919(17) -0.00186(14) 0.00250(13) -0.00207(12)
S2 0.0479(2) 0.02552(18) 0.01916(16) 0.00029(15) 0.00072(14) 0.00022(13)
F1A 0.0495(6) 0.0568(7) 0.0428(6) 0.0014(5) 0.0117(5) -0.0161(5)
F2A 0.0412(5) 0.0452(6) 0.0479(6) 0.0019(5) -0.0044(4) -0.0139(5)
F3A 0.0801(8) 0.0306(5) 0.0525(7) -0.0039(5) 0.0022(6) -0.0054(5)
F1B 0.0497(6) 0.0661(8) 0.0330(5) 0.0046(6) -0.0058(4) -0.0057(5)
F2B 0.0466(6) 0.0562(7) 0.0360(5) -0.0044(5) 0.0147(4) -0.0098(5)
F3B 0.0756(8) 0.0424(6) 0.0409(6) -0.0103(6) 0.0083(5) -0.0164(5)
F1C 0.0541(6) 0.0421(6) 0.0510(6) 0.0000(5) -0.0020(5) -0.0134(5)
F2C 0.0470(6) 0.0404(6) 0.0672(8) -0.0005(5) 0.0204(5) -0.0096(5)
F3C 0.0721(8) 0.0244(5) 0.0706(8) -0.0046(5) 0.0192(6) 0.0002(5)
F1D 0.0662(7) 0.0610(8) 0.0519(7) -0.0156(6) 0.0271(6) -0.0221(6)
F2D 0.0589(6) 0.0400(6) 0.0374(5) 0.0005(5) -0.0047(5) -0.0104(5)
F3D 0.0794(8) 0.0325(5) 0.0519(7) 0.0123(6) 0.0008(6) -0.0130(5)
O1A 0.0510(7) 0.0273(6) 0.0309(6) -0.0041(5) -0.0018(5) 0.0019(5)
O1B 0.0842(11) 0.0310(7) 0.0724(11) 0.0019(7) 0.0401(9) -0.0066(7)
O1C 0.0562(8) 0.0296(6) 0.0469(7) 0.0001(6) 0.0101(6) 0.0015(5)
O1D 0.0656(8) 0.0214(5) 0.0350(6) -0.0019(5) 0.0162(5) -0.0015(5)
O11 0.0501(7) 0.0436(7) 0.0273(6) 0.0008(6) 0.0064(5) 0.0006(5)
O12 0.0548(7) 0.0327(6) 0.0216(5) -0.0055(5) 0.0032(5) 0.0007(4)
O13 0.0671(8) 0.0250(6) 0.0303(6) 0.0039(6) 0.0025(5) -0.0016(5)
O14 0.0543(7) 0.0307(6) 0.0307(6) -0.0084(5) -0.0015(5) -0.0027(5)
O21 0.0682(8) 0.0303(6) 0.0255(5) 0.0011(6) -0.0020(5) 0.0060(5)
O22 0.0617(8) 0.0409(7) 0.0281(6) -0.0019(6) 0.0061(5) 0.0095(5)
O23 0.0609(8) 0.0509(8) 0.0335(6) -0.0114(7) -0.0063(6) -0.0009(6)
O24 0.0616(8) 0.0462(8) 0.0376(7) 0.0118(7) -0.0007(6) -0.0127(6)
O1W 0.0702(9) 0.0519(8) 0.0329(7) -0.0169(8) 0.0026(6) 0.0007(6)
O2W 0.0613(9) 0.0580(9) 0.0371(7) 0.0180(7) 0.0129(6) -0.0039(6)
O3W 0.0587(10) 0.0836(13) 0.0870(14) -0.0094(10) 0.0159(9) -0.0483(12)
O4W 0.0611(10) 0.0841(15) 0.1036(17) 0.0200(10) 0.0237(10) 0.0408(13)
N1A 0.0364(6) 0.0333(7) 0.0225(6) 0.0004(5) 0.0015(5) -0.0028(5)
N2A 0.0369(6) 0.0275(6) 0.0243(6) -0.0019(5) 0.0033(5) 0.0022(5)
N3A 0.0374(6) 0.0266(6) 0.0287(6) -0.0021(5) 0.0033(5) 0.0027(5)
N1B 0.0334(6) 0.0340(7) 0.0200(6) 0.0002(5) 0.0041(4) -0.0001(5)
N2B 0.0353(6) 0.0252(6) 0.0235(6) 0.0008(5) 0.0042(5) 0.0018(5)
N3B 0.0374(7) 0.0258(6) 0.0272(6) 0.0016(5) 0.0043(5) -0.0015(5)
N1C 0.0332(6) 0.0267(6) 0.0288(6) 0.0005(5) 0.0045(5) -0.0029(5)
N2C 0.0369(6) 0.0273(6) 0.0252(6) 0.0021(5) 0.0018(5) 0.0004(5)
N3C 0.0354(6) 0.0272(6) 0.0317(7) 0.0021(5) 0.0033(5) 0.0008(5)
N1D 0.0392(7) 0.0290(6) 0.0244(6) -0.0031(5) 0.0045(5) -0.0024(5)
N2D 0.0365(6) 0.0207(6) 0.0270(6) 0.0003(5) 0.0041(5) 0.0007(5)
N3D 0.0361(6) 0.0200(6) 0.0308(6) -0.0002(5) 0.0042(5) 0.0004(5)
C1A 0.0326(7) 0.0311(8) 0.0328(8) 0.0014(6) 0.0063(6) -0.0015(6)
C2A 0.0388(8) 0.0294(7) 0.0370(8) 0.0022(7) 0.0063(6) 0.0043(7)
C3A 0.0402(8) 0.0359(8) 0.0284(7) 0.0018(7) 0.0029(6) 0.0064(6)
C4A 0.0330(7) 0.0338(8) 0.0246(7) 0.0010(6) 0.0026(5) 0.0003(6)
C5A 0.0263(6) 0.0295(7) 0.0240(7) 0.0005(6) 0.0038(5) 0.0006(6)
C6A 0.0276(7) 0.0304(7) 0.0244(7) 0.0005(6) 0.0036(5) 0.0014(6)
C7A 0.0380(8) 0.0301(7) 0.0259(7) 0.0012(6) 0.0036(6) 0.0029(6)
C8A 0.0391(8) 0.0373(8) 0.0218(7) 0.0024(7) 0.0028(5) 0.0037(6)
C9A 0.0285(7) 0.0316(8) 0.0260(7) 0.0021(6) 0.0048(5) -0.0004(6)
C10A 0.0399(8) 0.0321(8) 0.0389(9) 0.0015(7) 0.0059(7) -0.0047(7)
C11A 0.0423(8) 0.0315(8) 0.0269(7) -0.0073(7) 0.0029(6) 0.0032(6)
C12A 0.0379(8) 0.0302(8) 0.0280(7) -0.0058(6) 0.0043(6) 0.0003(6)
C13A 0.0442(8) 0.0315(8) 0.0243(7) -0.0018(7) 0.0027(6) -0.0022(6)
C14A 0.0471(9) 0.0327(8) 0.0238(7) 0.0030(7) 0.0034(6) 0.0031(6)
C15A 0.0343(7) 0.0265(7) 0.0294(7) -0.0009(6) 0.0032(5) 0.0002(6)
C16A 0.0585(10) 0.0357(9) 0.0241(7) -0.0109(8) 0.0018(7) -0.0002(6)
C17A 0.0632(11) 0.0371(9) 0.0246(7) -0.0122(8) 0.0018(7) 0.0043(7)
C1B 0.0293(7) 0.0346(8) 0.0289(8) 0.0007(6) 0.0033(5) -0.0048(6)
C2B 0.0340(8) 0.0296(7) 0.0375(8) -0.0007(6) 0.0053(6) -0.0039(6)
C3B 0.0329(7) 0.0304(8) 0.0348(8) 0.0004(6) 0.0052(6) 0.0048(6)
C4B 0.0294(7) 0.0315(7) 0.0256(7) -0.0001(6) 0.0047(5) 0.0010(6)
C5B 0.0239(6) 0.0287(7) 0.0238(7) 0.0008(5) 0.0030(5) 0.0008(6)
C6B 0.0245(6) 0.0285(7) 0.0251(7) 0.0021(5) 0.0026(5) 0.0008(6)
C7B 0.0341(7) 0.0273(7) 0.0273(7) 0.0004(6) 0.0043(5) 0.0026(6)
C8B 0.0316(7) 0.0316(7) 0.0262(7) 0.0019(6) 0.0034(5) 0.0065(6)
C9B 0.0238(6) 0.0308(7) 0.0240(7) 0.0006(5) 0.0015(5) -0.0003(6)
C10B 0.0403(8) 0.0382(9) 0.0323(8) -0.0021(7) 0.0039(6) -0.0088(7)
C11B 0.0406(8) 0.0288(7) 0.0246(7) -0.0009(6) 0.0034(6) 0.0014(6)
C12B 0.0411(8) 0.0283(7) 0.0238(7) 0.0001(6) 0.0026(6) 0.0008(6)
C13B 0.0400(8) 0.0328(8) 0.0249(7) 0.0023(7) 0.0069(6) 0.0037(6)
C14B 0.0426(8) 0.0305(8) 0.0320(8) 0.0009(7) 0.0067(6) 0.0045(6)
C15B 0.0529(10) 0.0298(8) 0.0440(9) 0.0010(8) 0.0155(8) -0.0049(7)
C16B 0.0717(13) 0.0392(10) 0.0419(10) -0.0042(9) 0.0294(9) -0.0043(8)
C17B 0.0637(11) 0.0326(8) 0.0313(8) -0.0057(8) 0.0173(8) 0.0007(7)
C1C 0.0301(7) 0.0285(8) 0.0404(9) -0.0013(6) 0.0024(6) 0.0026(7)
C2C 0.0395(8) 0.0297(8) 0.0434(9) -0.0041(7) 0.0012(7) 0.0088(7)
C3C 0.0422(9) 0.0405(9) 0.0330(8) -0.0029(7) 0.0028(6) 0.0105(7)
C4C 0.0384(8) 0.0347(8) 0.0284(7) -0.0005(7) 0.0030(6) 0.0024(6)
C5C 0.0255(6) 0.0282(7) 0.0288(7) 0.0000(6) 0.0013(5) 0.0019(6)
C6C 0.0248(6) 0.0282(7) 0.0284(7) 0.0012(5) 0.0030(5) 0.0007(6)
C7C 0.0300(7) 0.0255(7) 0.0283(7) -0.0011(6) 0.0030(5) 0.0014(6)
C8C 0.0292(7) 0.0301(7) 0.0261(7) -0.0015(6) 0.0039(5) 0.0022(6)
C9C 0.0261(6) 0.0275(7) 0.0307(7) 0.0008(6) 0.0028(5) 0.0016(6)
C10C 0.0404(9) 0.0254(7) 0.0516(10) -0.0023(7) 0.0095(7) 0.0002(7)
C11C 0.0415(8) 0.0319(8) 0.0272(7) 0.0038(7) 0.0007(6) -0.0019(6)
C12C 0.0379(8) 0.0308(8) 0.0298(8) 0.0027(6) 0.0030(6) -0.0036(6)
C13C 0.0486(9) 0.0344(8) 0.0274(7) 0.0004(7) 0.0049(6) -0.0041(6)
C14C 0.0523(10) 0.0374(9) 0.0297(8) 0.0039(8) 0.0043(7) 0.0025(7)
C15C 0.0375(8) 0.0299(8) 0.0386(8) -0.0002(7) 0.0105(6) -0.0004(7)
C16C 0.0522(10) 0.0344(9) 0.0414(9) 0.0016(8) -0.0046(7) -0.0109(8)
C17C 0.0575(10) 0.0373(9) 0.0315(8) 0.0082(8) -0.0066(7) -0.0047(7)
C1D 0.0349(7) 0.0265(7) 0.0326(8) -0.0029(6) 0.0035(6) -0.0045(6)
C2D 0.0421(8) 0.0215(7) 0.0423(9) -0.0004(6) -0.0003(7) -0.0015(7)
C3D 0.0447(8) 0.0267(8) 0.0323(8) -0.0007(7) -0.0003(6) 0.0050(6)
C4D 0.0357(7) 0.0261(7) 0.0270(7) -0.0016(6) 0.0027(5) -0.0004(6)
C5D 0.0273(6) 0.0246(7) 0.0275(7) -0.0020(6) 0.0047(5) -0.0008(6)
C6D 0.0264(6) 0.0244(7) 0.0281(7) -0.0014(5) 0.0054(5) -0.0002(6)
C7D 0.0331(7) 0.0240(7) 0.0299(7) 0.0000(6) 0.0039(5) 0.0031(6)
C8D 0.0361(7) 0.0310(8) 0.0259(7) -0.0007(6) 0.0043(5) 0.0039(6)
C9D 0.0287(7) 0.0253(7) 0.0282(7) -0.0031(6) 0.0042(5) -0.0012(6)
C10D 0.0473(9) 0.0297(8) 0.0381(9) -0.0012(7) 0.0052(7) -0.0086(7)
C11D 0.0412(8) 0.0231(7) 0.0282(7) 0.0018(6) 0.0067(6) 0.0020(6)
C12D 0.0381(7) 0.0221(7) 0.0282(7) 0.0016(6) 0.0060(6) -0.0008(6)
C13D 0.0476(9) 0.0250(7) 0.0251(7) 0.0030(6) 0.0043(6) -0.0019(6)
C14D 0.0544(9) 0.0247(7) 0.0280(7) 0.0043(7) 0.0096(6) 0.0034(6)
C15D 0.0415(8) 0.0224(7) 0.0339(8) 0.0023(6) 0.0120(6) -0.0005(6)
C16D 0.0606(10) 0.0267(8) 0.0268(7) -0.0016(7) 0.0055(7) -0.0047(6)
C17D 0.0560(10) 0.0269(8) 0.0248(7) 0.0002(7) 0.0034(6) 0.0025(6)

loop_
_atom_type_symbol
_atom_type_description
_atom_type_scat_dispersion_real
_atom_type_scat_dispersion_imag
_atom_type_scat_source
C C 0.0181 0.0091 'International Tables Vol C Tables 4.2.6.8 and 6.1.1.4'
H H 0.0000 0.0000 'International Tables Vol C Tables 4.2.6.8 and 6.1.1.4'
N N 0.0311 0.0180 'International Tables Vol C Tables 4.2.6.8 and 6.1.1.4'
O O 0.0492 0.0322 'International Tables Vol C Tables 4.2.6.8 and 6.1.1.4'
F F 0.0727 0.0534 'International Tables Vol C Tables 4.2.6.8 and 6.1.1.4'
S S 0.3331 0.5567 'International Tables Vol C Tables 4.2.6.8 and 6.1.1.4'

loop_
_geom_angle_atom_site_label_1
_geom_angle_atom_site_label_2
_geom_angle_atom_site_label_3
_geom_angle
O12 S1 O11 108.99(8)
O12 S1 O14 110.19(7)
O11 S1 O14 110.05(8)
O12 S1 O13 109.70(7)
O11 S1 O13 108.58(8)
O14 S1 O13 109.30(8)
O24 S2 O23 110.16(9)
O24 S2 O21 110.23(8)
O23 S2 O21 109.45(9)
O24 S2 O22 109.52(9)
O23 S2 O22 109.39(8)
O21 S2 O22 108.07(8)
C15A O1A H1A 109.5
C15B O1B H1B 109.5
C15C O1C H1C 109.5
C15D O1D H1D 109.5
H1W1 O1W H1W2 109(3)
H2W1 O2W H2W2 103(2)
H3W1 O3W H3W2 104(3)
H4W1 O4W H4W2 104(3)
C8A N1A C9A 121.06(14)
C8A N1A H1AA 119.5
C9A N1A H1AA 119.5
C6A N2A N3A 118.18(13)
C6A N2A H2AB 120.9
N3A N2A H2AB 120.9
C11A N3A N2A 114.69(13)
C8B N1B C9B 121.76(13)
C8B N1B H1BA 119.1
C9B N1B H1BA 119.1
C6B N2B N3B 118.13(13)
C6B N2B H2BB 120.9
N3B N2B H2BB 120.9
C11B N3B N2B 114.36(14)
C8C N1C C9C 121.06(14)
C8C N1C H1CA 119.5
C9C N1C H1CA 119.5
C6C N2C N3C 118.65(13)
C6C N2C H2CB 120.7
N3C N2C H2CB 120.7
C11C N3C N2C 115.06(14)
C8D N1D C9D 121.28(14)
C8D N1D H1DA 119.4
C9D N1D H1DA 119.4
C6D N2D N3D 117.71(13)
C6D N2D H2DB 121.1
N3D N2D H2DB 121.1
C11D N3D N2D 115.80(13)
C2A C1A C9A 120.45(15)
C2A C1A C10A 119.84(16)
C9A C1A C10A 119.70(15)
C1A C2A C3A 120.19(16)
C1A C2A H2AA 119.9
C3A C2A H2AA 119.9
C4A C3A C2A 120.50(15)
C4A C3A H3AA 119.8
C2A C3A H3AA 119.8
C3A C4A C5A 120.54(15)
C3A C4A H4AA 119.7
C5A C4A H4AA 119.7
C9A C5A C4A 119.19(15)
C9A C5A C6A 118.83(14)
C4A C5A C6A 121.98(14)
N2A C6A C7A 121.25(15)
N2A C6A C5A 120.74(14)
C7A C6A C5A 118.01(14)
C8A C7A C6A 119.85(15)
C8A C7A H7AA 120.1
C6A C7A H7AA 120.1
N1A C8A C7A 122.55(15)
N1A C8A H8AA 118.7
C7A C8A H8AA 118.7
N1A C9A C5A 119.55(15)
N1A C9A C1A 121.49(15)
C5A C9A C1A 118.96(14)
F3A C10A F1A 107.99(15)
F3A C10A F2A 106.30(15)
F1A C10A F2A 106.34(15)
F3A C10A C1A 112.91(15)
F1A C10A C1A 112.11(15)
F2A C10A C1A 110.80(14)
N3A C11A C12A 121.08(15)
N3A C11A H11A 119.5
C12A C11A H11A 119.5
C17A C12A C13A 118.46(16)
C17A C12A C11A 118.37(15)
C13A C12A C11A 123.12(15)
C14A C13A C12A 120.05(15)
C14A C13A H13A 120.0
C12A C13A H13A 120.0
C13A C14A C15A 120.76(15)
C13A C14A H14A 119.6
C15A C14A H14A 119.6
O1A C15A C16A 122.69(15)
O1A C15A C14A 117.67(14)
C16A C15A C14A 119.61(16)
C15A C16A C17A 119.03(16)
C15A C16A H16A 120.5
C17A C16A H16A 120.5
C16A C17A C12A 121.83(16)
C16A C17A H17A 119.1
C12A C17A H17A 119.1
C2B C1B C9B 120.26(15)
C2B C1B C10B 120.03(16)
C9B C1B C10B 119.71(15)
C1B C2B C3B 121.04(16)
C1B C2B H2BA 119.5
C3B C2B H2BA 119.5
C4B C3B C2B 119.78(15)
C4B C3B H3BA 120.1
C2B C3B H3BA 120.1
C3B C4B C5B 120.95(14)
C3B C4B H4BA 119.5
C5B C4B H4BA 119.5
C4B C5B C9B 119.12(14)
C4B C5B C6B 122.54(14)
C9B C5B C6B 118.31(14)
N2B C6B C7B 120.89(14)
N2B C6B C5B 120.79(14)
C7B C6B C5B 118.29(14)
C8B C7B C6B 119.77(15)
C8B C7B H7BA 120.1
C6B C7B H7BA 120.1
N1B C8B C7B 122.33(15)
N1B C8B H8BA 118.8
C7B C8B H8BA 118.8
N1B C9B C1B 121.65(14)
N1B C9B C5B 119.50(14)
C1B C9B C5B 118.84(14)
F3B C10B F2B 107.05(15)
F3B C10B F1B 107.03(15)
F2B C10B F1B 106.26(16)
F3B C10B C1B 112.13(16)
F2B C10B C1B 111.89(14)
F1B C10B C1B 112.10(15)
N3B C11B C12B 120.67(15)
N3B C11B H11B 119.7
C12B C11B H11B 119.7
C13B C12B C17B 118.49(16)
C13B C12B C11B 123.02(15)
C17B C12B C11B 118.46(15)
C14B C13B C12B 121.04(15)
C14B C13B H13B 119.5
C12B C13B H13B 119.5
C13B C14B C15B 119.69(16)
C13B C14B H14B 120.2
C15B C14B H14B 120.2
O1B C15B C16B 118.08(17)
O1B C15B C14B 122.24(18)
C16B C15B C14B 119.67(17)
C17B C16B C15B 120.35(16)
C17B C16B H16B 119.8
C15B C16B H16B 119.8
C16B C17B C12B 120.71(17)
C16B C17B H17B 119.6
C12B C17B H17B 119.6
C2C C1C C9C 119.74(16)
C2C C1C C10C 119.85(16)
C9C C1C C10C 120.38(16)
C1C C2C C3C 121.03(16)
C1C C2C H2CA 119.5
C3C C2C H2CA 119.5
C4C C3C C2C 120.17(16)
C4C C3C H3CA 119.9
C2C C3C H3CA 119.9
C3C C4C C5C 120.78(16)
C3C C4C H4CA 119.6
C5C C4C H4CA 119.6
C9C C5C C4C 118.67(15)
C9C C5C C6C 118.94(14)
C4C C5C C6C 122.24(15)
N2C C6C C7C 121.53(14)
N2C C6C C5C 120.55(14)
C7C C6C C5C 117.90(14)
C8C C7C C6C 119.59(14)
C8C C7C H7CA 120.2
C6C C7C H7CA 120.2
N1C C8C C7C 122.68(14)
N1C C8C H8CA 118.7
C7C C8C H8CA 118.7
N1C C9C C5C 119.35(14)
N1C C9C C1C 121.05(15)
C5C C9C C1C 119.57(15)
F3C C10C F2C 107.13(15)
F3C C10C F1C 106.28(15)
F2C C10C F1C 105.80(16)
F3C C10C C1C 112.48(16)
F2C C10C C1C 112.50(15)
F1C C10C C1C 112.18(15)
N3C C11C C12C 121.87(15)
N3C C11C H11C 119.1
C12C C11C H11C 119.1
C17C C12C C13C 118.11(17)
C17C C12C C11C 119.13(16)
C13C C12C C11C 122.75(15)
C14C C13C C12C 120.75(16)
C14C C13C H13C 119.6
C12C C13C H13C 119.6
C13C C14C C15C 120.54(17)
C13C C14C H14C 119.7
C15C C14C H14C 119.7
O1C C15C C16C 122.71(17)
O1C C15C C14C 117.90(17)
C16C C15C C14C 119.39(17)
C17C C16C C15C 119.66(17)
C17C C16C H16C 120.2
C15C C16C H16C 120.2
C16C C17C C12C 121.54(17)
C16C C17C H17C 119.2
C12C C17C H17C 119.2
C2D C1D C9D 120.07(15)
C2D C1D C10D 120.03(15)
C9D C1D C10D 119.68(15)
C1D C2D C3D 120.98(15)
C1D C2D H2DA 119.5
C3D C2D H2DA 119.5
C4D C3D C2D 120.11(15)
C4D C3D H3DA 119.9
C2D C3D H3DA 119.9
C3D C4D C5D 120.67(15)
C3D C4D H4DA 119.7
C5D C4D H4DA 119.7
C4D C5D C9D 119.23(14)
C4D C5D C6D 122.20(14)
C9D C5D C6D 118.56(14)
N2D C6D C7D 121.76(14)
N2D C6D C5D 119.98(14)
C7D C6D C5D 118.25(14)
C8D C7D C6D 119.49(15)
C8D C7D H7DA 120.3
C6D C7D H7DA 120.3
N1D C8D C7D 122.62(15)
N1D C8D H8DA 118.7
C7D C8D H8DA 118.7
N1D C9D C5D 119.54(14)
N1D C9D C1D 121.78(14)
C5D C9D C1D 118.67(14)
F2D C10D F1D 106.48(16)
F2D C10D F3D 106.44(15)
F1D C10D F3D 107.05(16)
F2D C10D C1D 113.44(15)
F1D C10D C1D 111.08(14)
F3D C10D C1D 111.95(16)
N3D C11D C12D 119.94(14)
N3D C11D H11D 120.0
C12D C11D H11D 120.0
C17D C12D C13D 118.45(15)
C17D C12D C11D 120.48(14)
C13D C12D C11D 121.02(14)
C14D C13D C12D 120.69(15)
C14D C13D H13D 119.7
C12D C13D H13D 119.7
C13D C14D C15D 120.25(15)
C13D C14D H14D 119.9
C15D C14D H14D 119.9
O1D C15D C16D 122.39(15)
O1D C15D C14D 117.78(15)
C16D C15D C14D 119.82(15)
C17D C16D C15D 119.76(16)
C17D C16D H16D 120.1
C15D C16D H16D 120.1
C16D C17D C12D 121.03(15)
C16D C17D H17D 119.5
C12D C17D H17D 119.5

loop_
_geom_bond_atom_site_label_1
_geom_bond_atom_site_label_2
_geom_bond_distance
S1 O12 1.4750(11)
S1 O11 1.4767(13)
S1 O14 1.4782(13)
S1 O13 1.4808(13)
S2 O24 1.4636(14)
S2 O23 1.4786(15)
S2 O21 1.4794(13)
S2 O22 1.4838(13)
F1A C10A 1.338(2)
F2A C10A 1.345(2)
F3A C10A 1.326(2)
F1B C10B 1.339(2)
F2B C10B 1.337(2)
F3B C10B 1.337(2)
F1C C10C 1.343(2)
F2C C10C 1.337(2)
F3C C10C 1.329(2)
F1D C10D 1.335(2)
F2D C10D 1.332(2)
F3D C10D 1.337(2)
O1A C15A 1.357(2)
O1A H1A 0.8400
O1B C15B 1.355(2)
O1B H1B 0.8400
O1C C15C 1.357(2)
O1C H1C 0.8400
O1D C15D 1.3564(19)
O1D H1D 0.8400
O1W H1W1 0.810(17)
O1W H1W2 0.812(17)
O2W H2W1 0.821(17)
O2W H2W2 0.828(17)
O3W H3W1 0.824(18)
O3W H3W2 0.841(18)
O4W H4W1 0.835(18)
O4W H4W2 0.820(19)
N1A C8A 1.343(2)
N1A C9A 1.381(2)
N1A H1AA 0.8800
N2A C6A 1.329(2)
N2A N3A 1.3870(19)
N2A H2AB 0.8800
N3A C11A 1.271(2)
N1B C8B 1.340(2)
N1B C9B 1.372(2)
N1B H1BA 0.8800
N2B C6B 1.335(2)
N2B N3B 1.3938(18)
N2B H2BB 0.8800
N3B C11B 1.276(2)
N1C C8C 1.342(2)
N1C C9C 1.376(2)
N1C H1CA 0.8800
N2C C6C 1.337(2)
N2C N3C 1.3898(19)
N2C H2CB 0.8800
N3C C11C 1.278(2)
N1D C8D 1.347(2)
N1D C9D 1.371(2)
N1D H1DA 0.8800
N2D C6D 1.337(2)
N2D N3D 1.3859(17)
N2D H2DB 0.8800
N3D C11D 1.271(2)
C1A C2A 1.375(2)
C1A C9A 1.416(2)
C1A C10A 1.497(2)
C2A C3A 1.402(3)
C2A H2AA 0.9500
C3A C4A 1.366(2)
C3A H3AA 0.9500
C4A C5A 1.416(2)
C4A H4AA 0.9500
C5A C9A 1.409(2)
C5A C6A 1.446(2)
C6A C7A 1.410(2)
C7A C8A 1.363(2)
C7A H7AA 0.9500
C8A H8AA 0.9500
C11A C12A 1.458(2)
C11A H11A 0.9500
C12A C17A 1.390(2)
C12A C13A 1.395(2)
C13A C14A 1.379(2)
C13A H13A 0.9500
C14A C15A 1.398(2)
C14A H14A 0.9500
C15A C16A 1.384(2)
C16A C17A 1.387(3)
C16A H16A 0.9500
C17A H17A 0.9500
C1B C2B 1.369(2)
C1B C9B 1.420(2)
C1B C10B 1.509(2)
C2B C3B 1.405(2)
C2B H2BA 0.9500
C3B C4B 1.374(2)
C3B H3BA 0.9500
C4B C5B 1.410(2)
C4B H4BA 0.9500
C5B C9B 1.422(2)
C5B C6B 1.452(2)
C6B C7B 1.410(2)
C7B C8B 1.370(2)
C7B H7BA 0.9500
C8B H8BA 0.9500
C11B C12B 1.465(2)
C11B H11B 0.9500
C12B C13B 1.400(2)
C12B C17B 1.400(2)
C13B C14B 1.379(2)
C13B H13B 0.9500
C14B C15B 1.398(2)
C14B H14B 0.9500
C15B C16B 1.393(3)
C16B C17B 1.375(3)
C16B H16B 0.9500
C17B H17B 0.9500
C1C C2C 1.377(3)
C1C C9C 1.421(2)
C1C C10C 1.498(3)
C2C C3C 1.395(3)
C2C H2CA 0.9500
C3C C4C 1.373(3)
C3C H3CA 0.9500
C4C C5C 1.421(2)
C4C H4CA 0.9500
C5C C9C 1.411(2)
C5C C6C 1.448(2)
C6C C7C 1.405(2)
C7C C8C 1.367(2)
C7C H7CA 0.9500
C8C H8CA 0.9500
C11C C12C 1.463(2)
C11C H11C 0.9500
C12C C17C 1.390(2)
C12C C13C 1.399(2)
C13C C14C 1.378(3)
C13C H13C 0.9500
C14C C15C 1.392(3)
C14C H14C 0.9500
C15C C16C 1.390(3)
C16C C17C 1.385(3)
C16C H16C 0.9500
C17C H17C 0.9500
C1D C2D 1.367(3)
C1D C9D 1.428(2)
C1D C10D 1.506(2)
C2D C3D 1.397(3)
C2D H2DA 0.9500
C3D C4D 1.372(2)
C3D H3DA 0.9500
C4D C5D 1.412(2)
C4D H4DA 0.9500
C5D C9D 1.413(2)
C5D C6D 1.449(2)
C6D C7D 1.410(2)
C7D C8D 1.364(2)
C7D H7DA 0.9500
C8D H8DA 0.9500
C11D C12D 1.462(2)
C11D H11D 0.9500
C12D C17D 1.395(2)
C12D C13D 1.402(2)
C13D C14D 1.381(2)
C13D H13D 0.9500
C14D C15D 1.392(2)
C14D H14D 0.9500
C15D C16D 1.390(2)
C16D C17D 1.388(2)
C16D H16D 0.9500
C17D H17D 0.9500

loop_
_geom_hbond_atom_site_label_D
_geom_hbond_atom_site_label_H
_geom_hbond_atom_site_label_A
_geom_hbond_site_symmetry_A
_geom_hbond_distance_DH
_geom_hbond_distance_HA
_geom_hbond_distance_DA
_geom_hbond_angle_DHA
O4W H4W1 O11 3_666 0.835(18) 2.23(3) 2.986(2) 151(5)
N2A H2AB O11 3_666 0.88 1.99 2.8592(18) 169.5
C4A H4AA O11 3_666 0.95 2.28 3.199(2) 162.7
O1A H1A O12 1_565 0.84 1.89 2.6677(18) 153.8
O1D H1D O13 1_565 0.84 1.75 2.5771(17) 166.8
O4W H4W2 O14 2_656 0.820(19) 2.06(2) 2.860(2) 167(5)
C4D H4DA O14 2_656 0.95 2.50 3.367(2) 151.5
C11D H11D O14 2_656 0.95 2.52 3.272(2) 136.0
N1A H1AA O21 3_666 0.88 2.06 2.8636(18) 150.9
O3W H3W2 O22 3_666 0.841(18) 2.039(19) 2.864(2) 167(4)
N2B H2BB O22 1_554 0.88 1.93 2.7909(18) 165.9
C4B H4BA O22 1_554 0.95 2.37 3.294(2) 165.3
C11B H11B O22 1_554 0.95 2.55 3.319(2) 138.0
O3W H3W1 O23 2_656 0.824(18) 1.952(19) 2.776(2) 179(5)
O1W H1W1 O24 2_656 0.810(17) 1.933(17) 2.725(2) 165(3)
C8A H8AA O24 3_666 0.95 2.39 3.134(2) 134.6
C7C H7CA O1A 1_545 0.95 2.46 3.0647(19) 121.7
C8C H8CA O1A 1_545 0.95 2.47 3.078(2) 121.5
O2W H2W1 O1D 4_575 0.821(17) 2.114(18) 2.933(2) 175(4)
C8B H8BA O1D 1_545 0.95 2.34 3.234(2) 157.4
O1C H1C O3W 1_545 0.84 1.82 2.651(2) 167.5
O2W H2W2 O4W 3_666 0.828(17) 1.931(17) 2.759(3) 177(3)

loop_
_geom_torsion_atom_site_label_1
_geom_torsion_atom_site_label_2
_geom_torsion_atom_site_label_3
_geom_torsion_atom_site_label_4
_geom_torsion
C6A N2A N3A C11A 174.68(15)
C6B N2B N3B C11B -166.53(14)
C6C N2C N3C C11C 175.23(15)
C6D N2D N3D C11D -177.70(14)
C9A C1A C2A C3A 2.4(2)
C10A C1A C2A C3A -176.03(16)
C1A C2A C3A C4A 1.4(3)
C2A C3A C4A C5A -3.0(2)
C3A C4A C5A C9A 0.7(2)
C3A C4A C5A C6A -178.49(15)
N3A N2A C6A C7A -3.0(2)
N3A N2A C6A C5A 177.14(13)
C9A C5A C6A N2A 175.32(13)
C4A C5A C6A N2A -5.5(2)
C9A C5A C6A C7A -4.6(2)
C4A C5A C6A C7A 174.61(14)
N2A C6A C7A C8A -176.70(15)
C5A C6A C7A C8A 3.2(2)
C9A N1A C8A C7A -2.0(2)
C6A C7A C8A N1A 0.1(3)
C8A N1A C9A C5A 0.5(2)
C8A N1A C9A C1A -178.97(15)
C4A C5A C9A N1A -176.41(13)
C6A C5A C9A N1A 2.8(2)
C4A C5A C9A C1A 3.1(2)
C6A C5A C9A C1A -177.73(13)
C2A C1A C9A N1A 174.83(15)
C10A C1A C9A N1A -6.7(2)
C2A C1A C9A C5A -4.6(2)
C10A C1A C9A C5A 173.83(14)
C2A C1A C10A F3A 7.6(2)
C9A C1A C10A F3A -170.92(15)
C2A C1A C10A F1A -114.69(18)
C9A C1A C10A F1A 66.8(2)
C2A C1A C10A F2A 126.68(17)
C9A C1A C10A F2A -51.8(2)
N2A N3A C11A C12A 178.14(14)
N3A C11A C12A C17A -171.37(17)
N3A C11A C12A C13A 6.0(3)
C17A C12A C13A C14A 3.8(3)
C11A C12A C13A C14A -173.53(17)
C12A C13A C14A C15A 0.7(3)
C13A C14A C15A O1A 177.59(16)
C13A C14A C15A C16A -4.1(3)
O1A C15A C16A C17A -179.04(17)
C14A C15A C16A C17A 2.7(3)
C15A C16A C17A C12A 1.9(3)
C13A C12A C17A C16A -5.2(3)
C11A C12A C17A C16A 172.26(18)
C9B C1B C2B C3B 0.6(2)
C10B C1B C2B C3B -179.37(15)
C1B C2B C3B C4B -0.7(2)
C2B C3B C4B C5B -0.1(2)
C3B C4B C5B C9B 1.0(2)
C3B C4B C5B C6B -176.94(14)
N3B N2B C6B C7B -5.8(2)
N3B N2B C6B C5B 172.22(13)
C4B C5B C6B N2B 1.6(2)
C9B C5B C6B N2B -176.40(13)
C4B C5B C6B C7B 179.70(14)
C9B C5B C6B C7B 1.7(2)
N2B C6B C7B C8B 177.71(14)
C5B C6B C7B C8B -0.4(2)
C9B N1B C8B C7B 0.4(2)
C6B C7B C8B N1B -0.7(2)
C8B N1B C9B C1B -177.93(14)
C8B N1B C9B C5B 1.0(2)
C2B C1B C9B N1B 179.26(14)
C10B C1B C9B N1B -0.8(2)
C2B C1B C9B C5B 0.3(2)
C10B C1B C9B C5B -179.72(14)
C4B C5B C9B N1B 179.91(13)
C6B C5B C9B N1B -2.0(2)
C4B C5B C9B C1B -1.1(2)
C6B C5B C9B C1B 176.96(13)
C2B C1B C10B F3B -1.7(2)
C9B C1B C10B F3B 178.35(14)
C2B C1B C10B F2B 118.63(18)
C9B C1B C10B F2B -61.3(2)
C2B C1B C10B F1B -122.11(18)
C9B C1B C10B F1B 57.9(2)
N2B N3B C11B C12B 175.40(14)
N3B C11B C12B C13B 15.0(3)
N3B C11B C12B C17B -162.93(18)
C17B C12B C13B C14B -0.1(3)
C11B C12B C13B C14B -178.04(16)
C12B C13B C14B C15B 2.0(3)
C13B C14B C15B O1B 179.48(19)
C13B C14B C15B C16B -2.0(3)
O1B C15B C16B C17B 178.7(2)
C14B C15B C16B C17B 0.1(3)
C15B C16B C17B C12B 1.8(4)
C13B C12B C17B C16B -1.8(3)
C11B C12B C17B C16B 176.22(19)
C9C C1C C2C C3C 0.1(3)
C10C C1C C2C C3C 177.96(16)
C1C C2C C3C C4C 1.5(3)
C2C C3C C4C C5C -1.4(3)
C3C C4C C5C C9C -0.2(2)
C3C C4C C5C C6C -175.78(15)
N3C N2C C6C C7C -8.9(2)
N3C N2C C6C C5C 169.30(13)
C9C C5C C6C N2C 176.53(14)
C4C C5C C6C N2C -7.9(2)
C9C C5C C6C C7C -5.2(2)
C4C C5C C6C C7C 170.37(14)
N2C C6C C7C C8C -174.45(14)
C5C C6C C7C C8C 7.3(2)
C9C N1C C8C C7C -2.9(2)
C6C C7C C8C N1C -3.4(2)
C8C N1C C9C C5C 5.0(2)
C8C N1C C9C C1C -173.31(14)
C4C C5C C9C N1C -176.54(14)
C6C C5C C9C N1C -0.8(2)
C4C C5C C9C C1C 1.8(2)
C6C C5C C9C C1C 177.50(13)
C2C C1C C9C N1C 176.53(15)
C10C C1C C9C N1C -1.3(2)
C2C C1C C9C C5C -1.7(2)
C10C C1C C9C C5C -179.57(15)
C2C C1C C10C F3C -1.2(2)
C9C C1C C10C F3C 176.61(15)
C2C C1C C10C F2C 119.88(18)
C9C C1C C10C F2C -62.3(2)
C2C C1C C10C F1C -120.97(18)
C9C C1C C10C F1C 56.9(2)
N2C N3C C11C C12C 175.75(14)
N3C C11C C12C C17C 172.15(17)
N3C C11C C12C C13C -9.1(3)
C17C C12C C13C C14C -1.3(3)
C11C C12C C13C C14C 179.97(17)
C12C C13C C14C C15C 0.3(3)
C13C C14C C15C O1C -179.77(16)
C13C C14C C15C C16C 0.9(3)
O1C C15C C16C C17C 179.70(18)
C14C C15C C16C C17C -1.0(3)
C15C C16C C17C C12C 0.0(3)
C13C C12C C17C C16C 1.2(3)
C11C C12C C17C C16C 179.97(18)
C9D C1D C2D C3D -1.4(3)
C10D C1D C2D C3D 173.24(16)
C1D C2D C3D C4D -2.5(3)
C2D C3D C4D C5D 2.3(3)
C3D C4D C5D C9D 1.7(2)
C3D C4D C5D C6D -176.80(15)
N3D N2D C6D C7D -2.7(2)
N3D N2D C6D C5D 176.75(12)
C4D C5D C6D N2D 4.2(2)
C9D C5D C6D N2D -174.39(13)
C4D C5D C6D C7D -176.38(14)
C9D C5D C6D C7D 5.1(2)
N2D C6D C7D C8D 178.09(14)
C5D C6D C7D C8D -1.4(2)
C9D N1D C8D C7D 0.7(2)
C6D C7D C8D N1D -1.6(2)
C8D N1D C9D C5D 3.2(2)
C8D N1D C9D C1D -175.89(14)
C4D C5D C9D N1D 175.41(14)
C6D C5D C9D N1D -6.0(2)
C4D C5D C9D C1D -5.5(2)
C6D C5D C9D C1D 173.12(13)
C2D C1D C9D N1D -175.57(15)
C10D C1D C9D N1D 9.8(2)
C2D C1D C9D C5D 5.3(2)
C10D C1D C9D C5D -169.30(14)
C2D C1D C10D F2D 122.03(18)
C9D C1D C10D F2D -63.3(2)
C2D C1D C10D F1D -118.07(19)
C9D C1D C10D F1D 56.6(2)
C2D C1D C10D F3D 1.5(2)
C9D C1D C10D F3D 176.19(15)
N2D N3D C11D C12D 175.34(13)
N3D C11D C12D C17D 179.64(16)
N3D C11D C12D C13D -3.1(2)
C17D C12D C13D C14D 0.9(3)
C11D C12D C13D C14D -176.46(16)
C12D C13D C14D C15D -0.7(3)
C13D C14D C15D O1D 179.32(16)
C13D C14D C15D C16D 0.0(3)
O1D C15D C16D C17D -178.83(17)
C14D C15D C16D C17D 0.5(3)
C15D C16D C17D C12D -0.3(3)
C13D C12D C17D C16D -0.4(3)
C11D C12D C17D C16D 176.94(17)

loop_
_cod_related_entry_id
_cod_related_entry_database
_cod_related_entry_code
1 ChemSpider 30655438
